data_7131927
loop_
_publ_author_name
'Dettling, Lea'
'Limberg, Niklas'
'K\"uppers, Raphaela'
'Frost, Daniel Sebastian'
'Weber, Manuela'
'Coles, Nathan Thomas'
'Andrada, Diego M.'
'Muller, Christian'

_publ_section_title
;
 Phosphorus Derivatives of Mesoionic Carbenes: Synthesis and
 Characterization of Triazaphosphole-5-ylidene\\rightarrow BF3 Adducts
;
_journal_name_full 'Chemical Communications'
_journal_paper_doi 10.1039/D3CC03268J
_journal_year 2023
_chemical_formula_moiety 'C15 H23 N3 P, F6 P'
_chemical_formula_sum 'C15 H23 F6 N3 P2'
_chemical_formula_weight 421.30
_space_group_crystal_system monoclinic
_space_group_IT_number 14
_space_group_name_Hall '-P 2yn'
_space_group_name_H-M_alt 'P 1 21/n 1'
_atom_sites_solution_hydrogens geom
_audit_creation_date 2021-04-04
_audit_creation_method
;
Olex2 1.3
(compiled 2020.11.12 svn.r5f609507 for OlexSys, GUI svn.r6272)
;
_audit_update_record
;
2023-07-05 deposited with the CCDC.	2023-07-25 downloaded from the CCDC.
;
_cell_angle_alpha 90
_cell_angle_beta 95.4340(10)
_cell_angle_gamma 90
_cell_formula_units_Z 4
_cell_length_a 10.3822(4)
_cell_length_b 8.4426(2)
_cell_length_c 21.5901(7)
_cell_measurement_reflns_used 9970
_cell_measurement_temperature 100
_cell_measurement_theta_max 30.39
_cell_measurement_theta_min 2.27
_cell_volume 1883.93(10)
_computing_cell_refinement 'SAINT V8.40B (?, 2016)'
_computing_data_reduction 'SAINT V8.40B (?, 2016)'
_computing_molecular_graphics 'Olex2 1.3 (Dolomanov et al., 2009)'
_computing_publication_material 'Olex2 1.3 (Dolomanov et al., 2009)'
_computing_structure_refinement 'SHELXL 2018/3 (Sheldrick, 2015)'
_computing_structure_solution 'SHELXT 2018/2 (Sheldrick, 2018)'
_diffrn_ambient_temperature 99.95
_diffrn_measured_fraction_theta_full 0.999
_diffrn_measured_fraction_theta_max 0.998
_diffrn_measurement_device_type 'Bruker APEX-II CCD'
_diffrn_measurement_method '\f and \w scans'
_diffrn_radiation_type MoK\a
_diffrn_radiation_wavelength 0.71073
_diffrn_reflns_av_R_equivalents 0.0467
_diffrn_reflns_av_unetI/netI 0.0279
_diffrn_reflns_Laue_measured_fraction_full 0.999
_diffrn_reflns_Laue_measured_fraction_max 0.998
_diffrn_reflns_limit_h_max 14
_diffrn_reflns_limit_h_min -14
_diffrn_reflns_limit_k_max 12
_diffrn_reflns_limit_k_min -11
_diffrn_reflns_limit_l_max 29
_diffrn_reflns_limit_l_min -30
_diffrn_reflns_number 44368
_diffrn_reflns_point_group_measured_fraction_full 0.999
_diffrn_reflns_point_group_measured_fraction_max 0.998
_diffrn_reflns_theta_full 25.242
_diffrn_reflns_theta_max 30.527
_diffrn_reflns_theta_min 2.104
_exptl_absorpt_coefficient_mu 0.292
_exptl_absorpt_correction_T_max 0.7461
_exptl_absorpt_correction_T_min 0.6997
_exptl_absorpt_correction_type multi-scan
_exptl_absorpt_process_details
;
SADABS-2016/2 (Bruker,2016/2) was used for absorption correction.
wR2(int) was 0.0953 before and 0.0597 after correction.
The Ratio of minimum to maximum transmission is 0.9378.
The \l/2 correction factor is Not present.
;
_exptl_crystal_colour colourless
_exptl_crystal_colour_primary colourless
_exptl_crystal_density_diffrn 1.485
_exptl_crystal_description Plate
_exptl_crystal_F_000 872
_exptl_crystal_size_max 0.219
_exptl_crystal_size_mid 0.167
_exptl_crystal_size_min 0.046
_refine_diff_density_max 1.165
_refine_diff_density_min -0.668
_refine_diff_density_rms 0.093
_refine_ls_extinction_method none
_refine_ls_goodness_of_fit_ref 1.049
_refine_ls_hydrogen_treatment constr
_refine_ls_matrix_type full
_refine_ls_number_parameters 240
_refine_ls_number_reflns 5744
_refine_ls_number_restraints 0
_refine_ls_restrained_S_all 1.049
_refine_ls_R_factor_all 0.0712
_refine_ls_R_factor_gt 0.0597
_refine_ls_shift/su_max 0.001
_refine_ls_shift/su_mean 0.000
_refine_ls_structure_factor_coef Fsqd
_refine_ls_weighting_details 'w=1/[\s^2^(Fo^2^)+(0.0850P)^2^+2.7682P] where P=(Fo^2^+2Fc^2^)/3'
_refine_ls_weighting_scheme calc
_refine_ls_wR_factor_gt 0.1619
_refine_ls_wR_factor_ref 0.1711
_reflns_Friedel_coverage 0.000
_reflns_number_gt 4827
_reflns_number_total 5744
_reflns_threshold_expression 'I > 2\s(I)'
_cod_data_source_file d3cc03268j2.cif
_cod_data_source_block ld0172
_cod_database_code 7131927
_shelx_shelxl_version_number 2018/3
_shelx_space_group_comment
;
The symmetry employed for this shelxl refinement is uniquely defined
by the following loop, which should always be used as a source of
symmetry information in preference to the above space-group names.
They are only intended as comments.
;
_shelx_estimated_absorpt_t_max 0.987
_shelx_estimated_absorpt_t_min 0.939
_olex2_refinement_description
;
1. Fixed Uiso
 At 1.2 times of:
  All C(H) groups, All C(H,H) groups
 At 1.5 times of:
  All C(H,H,H) groups
2.a Ternary CH refined with riding coordinates:
 C8(H8), C11(H11)
2.b Secondary CH2 refined with riding coordinates:
 C14(H14A,H14B)
2.c Aromatic/amide H refined with riding coordinates:
 C6(H6), C5(H5), C4(H4), C1(H1)
2.d Idealised Me refined as rotating group:
 C10(H10A,H10B,H10C), C12(H12A,H12B,H12C), C13(H13A,H13B,H13C), C15(H15A,H15B,
 H15C), C9(H9A,H9B,H9C)
;
_olex2_submission_special_instructions 'No special instructions were received'

loop_
_space_group_symop_operation_xyz
'x, y, z'
'-x+1/2, y+1/2, -z+1/2'
'-x, -y, -z'
'x-1/2, -y-1/2, z-1/2'

loop_
_atom_site_label
_atom_site_type_symbol
_atom_site_fract_x
_atom_site_fract_y
_atom_site_fract_z
_atom_site_U_iso_or_equiv
_atom_site_adp_type
_atom_site_occupancy
_atom_site_site_symmetry_order
_atom_site_calc_flag
_atom_site_refinement_flags_posn
_atom_site_refinement_flags_adp
_atom_site_refinement_flags_occupancy
_atom_site_disorder_assembly
_atom_site_disorder_group
P1 P 0.72845(6) 0.65173(7) 0.47662(3) 0.02214(14) Uani 1 1 d . . . . .
P2 P 0.59984(6) 0.90784(7) 0.61967(3) 0.02271(14) Uani 1 1 d . . . . .
F5 F 0.70241(16) 0.8011(2) 0.58804(8) 0.0402(4) Uani 1 1 d . . . . .
F6 F 0.49484(16) 1.0132(2) 0.65074(9) 0.0442(4) Uani 1 1 d . . . . .
F3 F 0.48773(17) 0.7938(2) 0.59023(9) 0.0466(5) Uani 1 1 d . . . . .
F2 F 0.6188(2) 0.7994(3) 0.68057(8) 0.0500(5) Uani 1 1 d . . . . .
N1 N 0.72656(16) 0.5538(2) 0.40727(7) 0.0155(3) Uani 1 1 d . . . . .
N2 N 0.61629(16) 0.5397(2) 0.37224(8) 0.0173(3) Uani 1 1 d . . . . .
F4 F 0.71448(18) 1.0173(3) 0.65060(10) 0.0514(5) Uani 1 1 d . . . . .
N3 N 0.52721(17) 0.6096(2) 0.40195(8) 0.0197(3) Uani 1 1 d . . . . .
F1 F 0.5858(2) 1.0182(3) 0.56035(9) 0.0536(5) Uani 1 1 d . . . . .
C3 C 0.90098(19) 0.5762(2) 0.33935(9) 0.0164(4) Uani 1 1 d . . . . .
C2 C 0.84142(18) 0.4873(2) 0.38339(8) 0.0147(3) Uani 1 1 d . . . . .
C7 C 0.88633(19) 0.3405(2) 0.40728(9) 0.0166(3) Uani 1 1 d . . . . .
C8 C 0.8511(2) 0.7365(2) 0.31584(9) 0.0191(4) Uani 1 1 d . . . . .
H8 H 0.792378 0.778636 0.346083 0.023 Uiso 1 1 calc R U . . .
C6 C 0.9983(2) 0.2824(3) 0.38431(10) 0.0197(4) Uani 1 1 d . . . . .
H6 H 1.033686 0.184620 0.399615 0.024 Uiso 1 1 calc R U . . .
C5 C 1.0590(2) 0.3646(3) 0.33947(10) 0.0210(4) Uani 1 1 d . . . . .
H5 H 1.134349 0.321680 0.324140 0.025 Uiso 1 1 calc R U . . .
C4 C 1.0106(2) 0.5086(3) 0.31690(9) 0.0205(4) Uani 1 1 d . . . . .
H4 H 1.052467 0.562293 0.285723 0.025 Uiso 1 1 calc R U . . .
C11 C 0.81971(19) 0.2496(2) 0.45583(9) 0.0186(4) Uani 1 1 d . . . . .
H11 H 0.731492 0.295964 0.457554 0.022 Uiso 1 1 calc R U . . .
C1 C 0.5663(2) 0.6763(3) 0.45776(10) 0.0230(4) Uani 1 1 d . . . . .
H1 H 0.510477 0.729884 0.483167 0.028 Uiso 1 1 calc R U . . .
C10 C 0.9618(2) 0.8546(3) 0.31234(11) 0.0263(4) Uani 1 1 d . . . . .
H10A H 1.015364 0.856449 0.352237 0.039 Uiso 1 1 calc R U . . .
H10B H 0.926197 0.960489 0.303265 0.039 Uiso 1 1 calc R U . . .
H10C H 1.014889 0.822624 0.279282 0.039 Uiso 1 1 calc R U . . .
C14 C 0.3914(2) 0.6054(3) 0.37292(12) 0.0276(5) Uani 1 1 d . . . . .
H14A H 0.340732 0.688637 0.391959 0.033 Uiso 1 1 calc R U . . .
H14B H 0.352530 0.501667 0.381630 0.033 Uiso 1 1 calc R U . . .
C12 C 0.8034(2) 0.0745(3) 0.43924(12) 0.0280(5) Uani 1 1 d . . . . .
H12A H 0.757214 0.064315 0.397699 0.042 Uiso 1 1 calc R U . . .
H12B H 0.753857 0.022005 0.469781 0.042 Uiso 1 1 calc R U . . .
H12C H 0.888780 0.024734 0.439577 0.042 Uiso 1 1 calc R U . . .
C13 C 0.8938(2) 0.2690(3) 0.52040(10) 0.0273(5) Uani 1 1 d . . . . .
H13A H 0.981555 0.226628 0.519688 0.041 Uiso 1 1 calc R U . . .
H13B H 0.848738 0.211093 0.551253 0.041 Uiso 1 1 calc R U . . .
H13C H 0.898446 0.381530 0.531468 0.041 Uiso 1 1 calc R U . . .
C15 C 0.3828(2) 0.6309(4) 0.30347(12) 0.0321(5) Uani 1 1 d . . . . .
H15A H 0.428711 0.545335 0.284122 0.048 Uiso 1 1 calc R U . . .
H15B H 0.422448 0.732735 0.294571 0.048 Uiso 1 1 calc R U . . .
H15C H 0.291826 0.631080 0.286605 0.048 Uiso 1 1 calc R U . . .
C9 C 0.7726(3) 0.7201(3) 0.25273(12) 0.0314(5) Uani 1 1 d . . . . .
H9A H 0.828138 0.678369 0.222273 0.047 Uiso 1 1 calc R U . . .
H9B H 0.739066 0.824047 0.238976 0.047 Uiso 1 1 calc R U . . .
H9C H 0.700232 0.647244 0.256410 0.047 Uiso 1 1 calc R U . . .

loop_
_atom_site_aniso_label
_atom_site_aniso_U_11
_atom_site_aniso_U_22
_atom_site_aniso_U_33
_atom_site_aniso_U_23
_atom_site_aniso_U_13
_atom_site_aniso_U_12
P1 0.0294(3) 0.0207(3) 0.0164(2) -0.00423(19) 0.0022(2) 0.0003(2)
P2 0.0223(3) 0.0230(3) 0.0225(3) -0.0024(2) 0.0002(2) 0.0033(2)
F5 0.0371(8) 0.0511(10) 0.0325(8) -0.0078(7) 0.0045(6) 0.0177(7)
F6 0.0330(8) 0.0502(11) 0.0505(10) -0.0158(8) 0.0094(7) 0.0078(7)
F3 0.0342(9) 0.0497(11) 0.0551(11) -0.0215(9) -0.0005(8) -0.0046(8)
F2 0.0647(12) 0.0602(12) 0.0254(8) 0.0078(8) 0.0054(8) 0.0152(10)
N1 0.0179(7) 0.0142(7) 0.0144(7) 0.0008(6) 0.0010(6) 0.0007(6)
N2 0.0161(7) 0.0175(8) 0.0184(7) 0.0001(6) 0.0022(6) 0.0011(6)
F4 0.0341(9) 0.0548(12) 0.0640(12) -0.0188(10) -0.0028(8) -0.0077(8)
N3 0.0195(8) 0.0183(8) 0.0221(8) 0.0017(6) 0.0059(6) 0.0030(6)
F1 0.0666(13) 0.0523(11) 0.0429(10) 0.0207(9) 0.0102(9) 0.0197(10)
C3 0.0177(9) 0.0172(9) 0.0137(8) -0.0001(6) -0.0017(6) -0.0008(7)
C2 0.0150(8) 0.0166(8) 0.0124(7) -0.0007(6) 0.0002(6) -0.0002(6)
C7 0.0177(8) 0.0170(9) 0.0145(8) 0.0001(6) -0.0015(6) -0.0008(7)
C8 0.0220(9) 0.0179(9) 0.0171(8) 0.0032(7) 0.0010(7) 0.0000(7)
C6 0.0189(9) 0.0199(9) 0.0195(9) 0.0012(7) -0.0023(7) 0.0019(7)
C5 0.0166(9) 0.0272(10) 0.0192(9) -0.0002(8) 0.0014(7) 0.0023(7)
C4 0.0188(9) 0.0259(10) 0.0169(8) 0.0024(7) 0.0025(7) -0.0008(7)
C11 0.0182(9) 0.0179(9) 0.0195(9) 0.0031(7) 0.0008(7) 0.0009(7)
C1 0.0291(11) 0.0197(9) 0.0211(9) -0.0001(8) 0.0080(8) 0.0042(8)
C10 0.0292(11) 0.0223(10) 0.0271(10) 0.0056(8) 0.0014(9) -0.0046(8)
C14 0.0171(9) 0.0312(12) 0.0348(12) 0.0048(9) 0.0043(8) 0.0035(8)
C12 0.0312(12) 0.0178(10) 0.0358(12) 0.0027(9) 0.0070(9) -0.0002(8)
C13 0.0283(11) 0.0360(12) 0.0171(9) 0.0065(9) -0.0006(8) -0.0005(9)
C15 0.0223(10) 0.0460(15) 0.0272(11) -0.0102(10) -0.0010(9) 0.0014(10)
C9 0.0379(13) 0.0259(11) 0.0272(11) 0.0036(9) -0.0140(9) 0.0009(9)

loop_
_atom_type_symbol
_atom_type_description
_atom_type_scat_dispersion_real
_atom_type_scat_dispersion_imag
_atom_type_scat_source
C C 0.0033 0.0016 'International Tables Vol C Tables 4.2.6.8 and 6.1.1.4'
H H 0.0000 0.0000 'International Tables Vol C Tables 4.2.6.8 and 6.1.1.4'
F F 0.0171 0.0103 'International Tables Vol C Tables 4.2.6.8 and 6.1.1.4'
N N 0.0061 0.0033 'International Tables Vol C Tables 4.2.6.8 and 6.1.1.4'
P P 0.1023 0.0942 'International Tables Vol C Tables 4.2.6.8 and 6.1.1.4'

loop_
_exptl_crystal_face_index_h
_exptl_crystal_face_index_k
_exptl_crystal_face_index_l
_exptl_crystal_face_perp_dist
0.00 4.00 -5.00 0.0920
0.00 -4.00 5.00 0.1080
4.00 -3.00 -5.00 0.0380
3.00 -1.00 -5.00 0.0230
-3.00 1.00 5.00 0.0150
-1.00 -3.00 1.00 0.0920
3.00 1.00 8.00 0.0760
-1.00 0.00 -3.00 0.0680

loop_
_geom_angle_atom_site_label_1
_geom_angle_atom_site_label_2
_geom_angle_atom_site_label_3
_geom_angle
_geom_angle_site_symmetry_1
_geom_angle_site_symmetry_3
_geom_angle_publ_flag
C1 P1 N1 85.44(9) . . ?
F5 P2 F6 178.97(11) . . ?
F5 P2 F2 89.61(10) . . ?
F5 P2 F4 90.26(10) . . ?
F3 P2 F5 88.84(10) . . ?
F3 P2 F6 90.14(10) . . ?
F3 P2 F2 90.58(12) . . ?
F3 P2 F4 178.02(12) . . ?
F2 P2 F6 90.54(11) . . ?
F2 P2 F4 87.64(12) . . ?
F4 P2 F6 90.76(10) . . ?
F1 P2 F5 90.02(10) . . ?
F1 P2 F6 89.87(11) . . ?
F1 P2 F3 91.43(12) . . ?
F1 P2 F2 177.95(13) . . ?
F1 P2 F4 90.34(13) . . ?
N2 N1 P1 118.96(13) . . ?
N2 N1 C2 117.31(16) . . ?
C2 N1 P1 123.71(13) . . ?
N3 N2 N1 107.04(16) . . ?
N2 N3 C1 117.02(18) . . ?
N2 N3 C14 117.79(18) . . ?
C1 N3 C14 125.16(18) . . ?
C2 C3 C8 123.10(18) . . ?
C4 C3 C2 116.25(18) . . ?
C4 C3 C8 120.65(18) . . ?
C3 C2 N1 117.57(17) . . ?
C3 C2 C7 124.72(18) . . ?
C7 C2 N1 117.69(16) . . ?
C2 C7 C11 122.86(18) . . ?
C6 C7 C2 116.01(18) . . ?
C6 C7 C11 121.12(18) . . ?
C3 C8 H8 107.9 . . ?
C3 C8 C10 111.31(18) . . ?
C3 C8 C9 110.70(18) . . ?
C10 C8 H8 107.9 . . ?
C9 C8 H8 107.9 . . ?
C9 C8 C10 110.83(18) . . ?
C7 C6 H6 119.3 . . ?
C5 C6 C7 121.31(19) . . ?
C5 C6 H6 119.3 . . ?
C6 C5 H5 119.7 . . ?
C4 C5 C6 120.66(19) . . ?
C4 C5 H5 119.7 . . ?
C3 C4 H4 119.5 . . ?
C5 C4 C3 120.99(19) . . ?
C5 C4 H4 119.5 . . ?
C7 C11 H11 107.8 . . ?
C7 C11 C12 112.03(18) . . ?
C7 C11 C13 110.56(17) . . ?
C12 C11 H11 107.8 . . ?
C12 C11 C13 110.55(19) . . ?
C13 C11 H11 107.8 . . ?
P1 C1 H1 124.2 . . ?
N3 C1 P1 111.54(15) . . ?
N3 C1 H1 124.2 . . ?
C8 C10 H10A 109.5 . . ?
C8 C10 H10B 109.5 . . ?
C8 C10 H10C 109.5 . . ?
H10A C10 H10B 109.5 . . ?
H10A C10 H10C 109.5 . . ?
H10B C10 H10C 109.5 . . ?
N3 C14 H14A 109.1 . . ?
N3 C14 H14B 109.1 . . ?
N3 C14 C15 112.30(18) . . ?
H14A C14 H14B 107.9 . . ?
C15 C14 H14A 109.1 . . ?
C15 C14 H14B 109.1 . . ?
C11 C12 H12A 109.5 . . ?
C11 C12 H12B 109.5 . . ?
C11 C12 H12C 109.5 . . ?
H12A C12 H12B 109.5 . . ?
H12A C12 H12C 109.5 . . ?
H12B C12 H12C 109.5 . . ?
C11 C13 H13A 109.5 . . ?
C11 C13 H13B 109.5 . . ?
C11 C13 H13C 109.5 . . ?
H13A C13 H13B 109.5 . . ?
H13A C13 H13C 109.5 . . ?
H13B C13 H13C 109.5 . . ?
C14 C15 H15A 109.5 . . ?
C14 C15 H15B 109.5 . . ?
C14 C15 H15C 109.5 . . ?
H15A C15 H15B 109.5 . . ?
H15A C15 H15C 109.5 . . ?
H15B C15 H15C 109.5 . . ?
C8 C9 H9A 109.5 . . ?
C8 C9 H9B 109.5 . . ?
C8 C9 H9C 109.5 . . ?
H9A C9 H9B 109.5 . . ?
H9A C9 H9C 109.5 . . ?
H9B C9 H9C 109.5 . . ?

loop_
_geom_bond_atom_site_label_1
_geom_bond_atom_site_label_2
_geom_bond_distance
_geom_bond_site_symmetry_2
_geom_bond_publ_flag
P1 N1 1.7090(17) . ?
P1 C1 1.706(2) . ?
P2 F5 1.5971(16) . ?
P2 F6 1.6026(17) . ?
P2 F3 1.5956(18) . ?
P2 F2 1.5992(19) . ?
P2 F4 1.6018(19) . ?
P2 F1 1.5791(19) . ?
N1 N2 1.316(2) . ?
N1 C2 1.456(2) . ?
N2 N3 1.314(2) . ?
N3 C1 1.357(3) . ?
N3 C14 1.488(3) . ?
C3 C2 1.401(3) . ?
C3 C8 1.519(3) . ?
C3 C4 1.400(3) . ?
C2 C7 1.405(3) . ?
C7 C6 1.395(3) . ?
C7 C11 1.518(3) . ?
C8 H8 1.0000 . ?
C8 C10 1.529(3) . ?
C8 C9 1.526(3) . ?
C6 H6 0.9500 . ?
C6 C5 1.390(3) . ?
C5 H5 0.9500 . ?
C5 C4 1.386(3) . ?
C4 H4 0.9500 . ?
C11 H11 1.0000 . ?
C11 C12 1.527(3) . ?
C11 C13 1.536(3) . ?
C1 H1 0.9500 . ?
C10 H10A 0.9800 . ?
C10 H10B 0.9800 . ?
C10 H10C 0.9800 . ?
C14 H14A 0.9900 . ?
C14 H14B 0.9900 . ?
C14 C15 1.509(3) . ?
C12 H12A 0.9800 . ?
C12 H12B 0.9800 . ?
C12 H12C 0.9800 . ?
C13 H13A 0.9800 . ?
C13 H13B 0.9800 . ?
C13 H13C 0.9800 . ?
C15 H15A 0.9800 . ?
C15 H15B 0.9800 . ?
C15 H15C 0.9800 . ?
C9 H9A 0.9800 . ?
C9 H9B 0.9800 . ?
C9 H9C 0.9800 . ?

loop_
_geom_torsion_atom_site_label_1
_geom_torsion_atom_site_label_2
_geom_torsion_atom_site_label_3
_geom_torsion_atom_site_label_4
_geom_torsion
_geom_torsion_site_symmetry_1
_geom_torsion_site_symmetry_2
_geom_torsion_site_symmetry_3
_geom_torsion_site_symmetry_4
_geom_torsion_publ_flag
P1 N1 N2 N3 -0.4(2) . . . . ?
P1 N1 C2 C3 -98.52(19) . . . . ?
P1 N1 C2 C7 80.0(2) . . . . ?
N1 P1 C1 N3 -0.09(16) . . . . ?
N1 N2 N3 C1 0.3(2) . . . . ?
N1 N2 N3 C14 -177.90(18) . . . . ?
N1 C2 C7 C6 -178.60(17) . . . . ?
N1 C2 C7 C11 0.6(3) . . . . ?
N2 N1 C2 C3 79.9(2) . . . . ?
N2 N1 C2 C7 -101.6(2) . . . . ?
N2 N3 C1 P1 -0.1(2) . . . . ?
N2 N3 C14 C15 -40.7(3) . . . . ?
C3 C2 C7 C6 -0.2(3) . . . . ?
C3 C2 C7 C11 178.95(18) . . . . ?
C2 N1 N2 N3 -178.90(16) . . . . ?
C2 C3 C8 C10 136.6(2) . . . . ?
C2 C3 C8 C9 -99.7(2) . . . . ?
C2 C3 C4 C5 -2.5(3) . . . . ?
C2 C7 C6 C5 -1.3(3) . . . . ?
C2 C7 C11 C12 133.8(2) . . . . ?
C2 C7 C11 C13 -102.4(2) . . . . ?
C7 C6 C5 C4 0.9(3) . . . . ?
C8 C3 C2 N1 -0.1(3) . . . . ?
C8 C3 C2 C7 -178.46(18) . . . . ?
C8 C3 C4 C5 178.06(19) . . . . ?
C6 C7 C11 C12 -47.1(3) . . . . ?
C6 C7 C11 C13 76.7(2) . . . . ?
C6 C5 C4 C3 1.1(3) . . . . ?
C4 C3 C2 N1 -179.51(17) . . . . ?
C4 C3 C2 C7 2.1(3) . . . . ?
C4 C3 C8 C10 -44.0(3) . . . . ?
C4 C3 C8 C9 79.7(2) . . . . ?
C11 C7 C6 C5 179.46(19) . . . . ?
C1 P1 N1 N2 0.30(16) . . . . ?
C1 P1 N1 C2 178.69(17) . . . . ?
C1 N3 C14 C15 141.2(2) . . . . ?
C14 N3 C1 P1 177.96(17) . . . . ?
